data_4119744
loop_
_publ_author_name
'Amit Pratap Singh'
'Prinson P. Samuel'
'Herbert W. Roesky'
'Martin C. Schwarzer'
'Gernot Frenking'
'Navdeep S. Sidhu'
'Birger Dittrich'

_publ_section_title
;
 A Singlet Biradicaloid Zinc Compound and Its Nonradical Counterpart
;
_journal_name_full 'Journal of the American Chemical Society'
_journal_page_first 7324
_journal_page_last 7329
_journal_paper_doi 10.1021/ja402351x
_journal_volume 135
_journal_year 2013
_chemical_formula_moiety 'C40 H64 N2 Zn, 2(C7 H8)'
_chemical_formula_sum 'C54 H80 N2 Zn'
_chemical_formula_weight 822.59
_chemical_name_systematic
;
 ?
;
_space_group_crystal_system triclinic
_space_group_IT_number 2
_space_group_name_Hall '-P 1'
_space_group_name_H-M_alt 'P -1'
_symmetry_space_group_name_Hall '-P 1'
_symmetry_space_group_name_H-M 'P -1'
_atom_sites_solution_hydrogens geom
_audit_creation_method SHELXL-2012
_cell_angle_alpha 74.2707(16)
_cell_angle_beta 70.1570(14)
_cell_angle_gamma 75.7753(17)
_cell_formula_units_Z 1
_cell_length_a 10.5601(4)
_cell_length_b 10.5959(3)
_cell_length_c 11.8554(4)
_cell_measurement_reflns_used 9028
_cell_measurement_temperature 100(2)
_cell_measurement_theta_max 69.9756
_cell_measurement_theta_min 4.0511
_cell_volume 1183.62(7)
_computing_cell_refinement 'SAINT V8.27B (Bruker AXS Inc., 2012)'
_computing_data_collection 'Apex2 v2009.11-0 (Bruker AXS, 2009)'
_computing_data_reduction 'SAINT V8.27B (Bruker AXS Inc., 2012)'
_computing_molecular_graphics 'ShelXle (Huebschle et al., 2011)'
_computing_structure_refinement 'SHELXL-2012 (Sheldrick, 2012)'
_computing_structure_solution 'SHELXS (Sheldrick, 2012)'
_diffrn_ambient_temperature 100(2)
_diffrn_detector_area_resol_mean 5.6020
_diffrn_measured_fraction_theta_full 0.985
_diffrn_measured_fraction_theta_max 0.982
_diffrn_radiation_type CuK\a
_diffrn_radiation_wavelength 1.54178
_diffrn_reflns_av_R_equivalents 0.0336
_diffrn_reflns_av_unetI/netI 0.0101
_diffrn_reflns_Laue_measured_fraction_full 0.985
_diffrn_reflns_Laue_measured_fraction_max 0.982
_diffrn_reflns_limit_h_max 12
_diffrn_reflns_limit_h_min -12
_diffrn_reflns_limit_k_max 12
_diffrn_reflns_limit_k_min -11
_diffrn_reflns_limit_l_max 14
_diffrn_reflns_limit_l_min -14
_diffrn_reflns_number 78071
_diffrn_reflns_point_group_measured_fraction_full 0.985
_diffrn_reflns_point_group_measured_fraction_max 0.982
_diffrn_reflns_theta_full 67.679
_diffrn_reflns_theta_max 70.143
_diffrn_reflns_theta_min 4.051
_exptl_absorpt_coefficient_mu 0.975
_exptl_absorpt_correction_T_max 0.7533
_exptl_absorpt_correction_T_min 0.6638
_exptl_absorpt_correction_type multi-scan
_exptl_absorpt_process_details
; 
SADABS version 2008/2, multi-scan. (G. M. Sheldrick, 2008)
;
_exptl_crystal_colour colorless
_exptl_crystal_density_diffrn 1.154
_exptl_crystal_F_000 448
_exptl_crystal_size_max 0.20
_exptl_crystal_size_mid 0.06
_exptl_crystal_size_min 0.04
_refine_diff_density_max 0.421
_refine_diff_density_min -0.356
_refine_diff_density_rms 0.043
_refine_ls_extinction_method none
_refine_ls_goodness_of_fit_ref 1.149
_refine_ls_hydrogen_treatment constr
_refine_ls_matrix_type full
_refine_ls_number_parameters 382
_refine_ls_number_reflns 4420
_refine_ls_number_restraints 90
_refine_ls_restrained_S_all 1.146
_refine_ls_R_factor_all 0.0375
_refine_ls_R_factor_gt 0.0371
_refine_ls_shift/su_max 0.000
_refine_ls_shift/su_mean 0.000
_refine_ls_structure_factor_coef Fsqd
_refine_ls_weighting_details
;
 w=1/[\s^2^(Fo^2^)+(0.0302P)^2^+0.8183P]
 where P=(Fo^2^+2Fc^2^)/3
;
_refine_ls_weighting_scheme calc
_refine_ls_wR_factor_gt 0.0907
_refine_ls_wR_factor_ref 0.0911
_reflns_Friedel_coverage 0.000
_reflns_number_gt 4356
_reflns_number_total 4420
_reflns_threshold_expression 'I > 2\s(I)'
_cod_data_source_file ja402351x_si_003.cif
_cod_data_source_block aszn
_cod_original_formula_sum 'C54 H80 N2 Zn1'
_cod_database_code 4119744
_shelx_space_group_comment
;
The symmetry employed for this shelxl refinement is uniquely defined
by the following loop, which should always be used as a source of
symmetry information in preference to the above space-group names.
They are only intended as comments.
;
_shelxl_version_number 2012-9

loop_
_space_group_symop_operation_xyz
'x, y, z'
'-x, -y, -z'

loop_
_atom_site_label
_atom_site_type_symbol
_atom_site_fract_x
_atom_site_fract_y
_atom_site_fract_z
_atom_site_U_iso_or_equiv
_atom_site_adp_type
_atom_site_occupancy
_atom_site_site_symmetry_order
_atom_site_calc_flag
_atom_site_refinement_flags_posn
_atom_site_refinement_flags_adp
_atom_site_refinement_flags_occupancy
_atom_site_disorder_assembly
_atom_site_disorder_group
Zn1 Zn 0.0000 1.0000 0.0000 0.02987(11) Uani 1 2 d S . P . .
N1 N 0.11708(13) 0.87077(13) 0.19200(11) 0.0185(3) Uani 1 1 d . . . . .
C1A C -0.0075(3) 0.9719(3) 0.1740(2) 0.0098(5) Uani 0.5 1 d . . P A 1
H1A H -0.0917 0.9348 0.2271 0.012 Uiso 0.5 1 calc R U P A 1
C1B C 0.0926(4) 0.9989(3) 0.1224(3) 0.0265(7) Uani 0.5 1 d . . P A 2
H1B H 0.1815 1.0311 0.0782 0.032 Uiso 0.5 1 calc R U P A 2
C2 C 0.00531(17) 1.08440(16) 0.22474(14) 0.0239(3) Uani 1 1 d . . . . .
C3A C -0.1412(3) 1.1756(3) 0.2626(3) 0.0286(9) Uani 0.579(6) 1 d . . P A 3
H3AA H -0.1357 1.2422 0.3034 0.043 Uiso 0.579(6) 1 calc R U P A 3
H3AB H -0.2080 1.1199 0.3185 0.043 Uiso 0.579(6) 1 calc R U P A 3
H3AC H -0.1696 1.2205 0.1889 0.043 Uiso 0.579(6) 1 calc R U P A 3
C4A C 0.1002(4) 1.1748(4) 0.1358(3) 0.0282(9) Uani 0.579(6) 1 d . . P A 3
H4AA H 0.1180 1.2321 0.1792 0.042 Uiso 0.579(6) 1 calc R U P A 3
H4AB H 0.0582 1.2300 0.0726 0.042 Uiso 0.579(6) 1 calc R U P A 3
H4AC H 0.1864 1.1215 0.0974 0.042 Uiso 0.579(6) 1 calc R U P A 3
C5A C 0.0431(6) 1.0061(9) 0.3399(7) 0.0206(12) Uani 0.579(6) 1 d . . P A 3
H5A H -0.0395 0.9825 0.4065 0.025 Uiso 0.579(6) 1 calc R U P A 3
H5B H 0.0873 1.0594 0.3676 0.025 Uiso 0.579(6) 1 calc R U P A 3
C3B C -0.1373(5) 1.0819(6) 0.2601(5) 0.0466(16) Uani 0.421(6) 1 d . . P A 4
H3BA H -0.1816 1.1096 0.3388 0.070 Uiso 0.421(6) 1 calc R U P A 4
H3BB H -0.1514 0.9915 0.2681 0.070 Uiso 0.421(6) 1 calc R U P A 4
H3BC H -0.1770 1.1430 0.1976 0.070 Uiso 0.421(6) 1 calc R U P A 4
C4B C 0.0420(6) 1.2230(5) 0.1827(5) 0.0304(12) Uani 0.421(6) 1 d . . P A 4
H4BA H 0.1406 1.2163 0.1664 0.046 Uiso 0.421(6) 1 calc R U P A 4
H4BB H -0.0073 1.2741 0.2469 0.046 Uiso 0.421(6) 1 calc R U P A 4
H4BC H 0.0166 1.2679 0.1077 0.046 Uiso 0.421(6) 1 calc R U P A 4
C5B C 0.0766(15) 1.0053(14) 0.3273(10) 0.063(4) Uani 0.421(6) 1 d . . P A 4
H5B1 H 0.1432 1.0560 0.3286 0.075 Uiso 0.421(6) 1 calc R U P A 4
H5B2 H 0.0069 0.9963 0.4084 0.075 Uiso 0.421(6) 1 calc R U P A 4
C6 C 0.14640(17) 0.87439(16) 0.30544(14) 0.0243(3) Uani 1 1 d . . . . .
C7 C 0.1074(2) 0.75706(19) 0.40991(16) 0.0394(5) Uani 1 1 d . . . . .
H7A H 0.1276 0.7656 0.4821 0.059 Uiso 1 1 calc R U . . .
H7B H 0.1599 0.6740 0.3849 0.059 Uiso 1 1 calc R U . . .
H7C H 0.0096 0.7562 0.4300 0.059 Uiso 1 1 calc R U . . .
C8A C 0.2894(10) 0.8920(6) 0.2865(9) 0.0273(13) Uani 0.579(6) 1 d . . P A 3
H81A H 0.3541 0.8163 0.2560 0.041 Uiso 0.579(6) 1 calc R U P A 3
H81B H 0.2991 0.8967 0.3645 0.041 Uiso 0.579(6) 1 calc R U P A 3
H81C H 0.3084 0.9744 0.2266 0.041 Uiso 0.579(6) 1 calc R U P A 3
C8B C 0.3059(15) 0.8578(15) 0.2821(14) 0.072(4) Uani 0.421(6) 1 d . . P A 4
H82A H 0.3420 0.9294 0.2153 0.109 Uiso 0.421(6) 1 calc R U P A 4
H82B H 0.3507 0.7716 0.2597 0.109 Uiso 0.421(6) 1 calc R U P A 4
H82C H 0.3237 0.8619 0.3568 0.109 Uiso 0.421(6) 1 calc R U P A 4
C9 C 0.15877(16) 0.75761(15) 0.13577(13) 0.0198(3) Uani 1 1 d . . . . .
C10 C 0.06930(17) 0.66514(15) 0.16538(14) 0.0225(3) Uani 1 1 d . . . . .
C11 C 0.1089(2) 0.56020(17) 0.10363(16) 0.0305(4) Uani 1 1 d . . . . .
H11 H 0.0486 0.4990 0.1224 0.037 Uiso 1 1 calc R U . . .
C12 C 0.2338(2) 0.54358(17) 0.01592(16) 0.0341(4) Uani 1 1 d . . . . .
H12 H 0.2597 0.4705 -0.0239 0.041 Uiso 1 1 calc R U . . .
C13 C 0.32064(19) 0.63329(18) -0.01371(16) 0.0324(4) Uani 1 1 d . . . . .
H13 H 0.4065 0.6211 -0.0741 0.039 Uiso 1 1 calc R U . . .
C14 C 0.28512(17) 0.74196(16) 0.04318(14) 0.0250(3) Uani 1 1 d . . . . .
C15 C 0.38124(17) 0.84277(19) -0.00198(16) 0.0319(4) Uani 1 1 d . . . . .
H15 H 0.3441 0.9102 0.0512 0.038 Uiso 1 1 calc R U . . .
C16 C 0.3887(2) 0.9160(2) -0.13495(17) 0.0396(4) Uani 1 1 d . . . . .
H16A H 0.4469 0.9839 -0.1603 0.059 Uiso 1 1 calc R U . . .
H16B H 0.2966 0.9586 -0.1399 0.059 Uiso 1 1 calc R U . . .
H16C H 0.4272 0.8521 -0.1892 0.059 Uiso 1 1 calc R U . . .
C17 C 0.5259(2) 0.7794(3) 0.0055(2) 0.0514(6) Uani 1 1 d . . . . .
H17A H 0.5213 0.7281 0.0887 0.077 Uiso 1 1 calc R U . . .
H17B H 0.5805 0.8493 -0.0146 0.077 Uiso 1 1 calc R U . . .
H17C H 0.5682 0.7201 -0.0528 0.077 Uiso 1 1 calc R U . . .
C18 C -0.07077(17) 0.67600(16) 0.25964(15) 0.0258(3) Uani 1 1 d . . . . .
H18 H -0.0801 0.7500 0.3008 0.031 Uiso 1 1 calc R U . . .
C19 C -0.18545(18) 0.71054(19) 0.19890(18) 0.0341(4) Uani 1 1 d . . . . .
H19A H -0.2742 0.7187 0.2616 0.051 Uiso 1 1 calc R U . . .
H19B H -0.1779 0.6400 0.1568 0.051 Uiso 1 1 calc R U . . .
H19C H -0.1776 0.7950 0.1394 0.051 Uiso 1 1 calc R U . . .
C20 C -0.0877(2) 0.54841(18) 0.35875(16) 0.0354(4) Uani 1 1 d . . . . .
H20A H -0.1732 0.5640 0.4239 0.053 Uiso 1 1 calc R U . . .
H20B H -0.0107 0.5232 0.3932 0.053 Uiso 1 1 calc R U . . .
H20C H -0.0902 0.4766 0.3224 0.053 Uiso 1 1 calc R U . . .
C1A_2 C 0.4657(5) 0.3808(5) 0.3674(4) 0.0253(9) Uani 0.744(8) 1 d . U P B 5
C2A_2 C 0.4880(4) 0.2709(5) 0.4593(3) 0.0279(8) Uani 0.744(8) 1 d . U P B 5
H2A_2 H 0.5582 0.2639 0.4950 0.034 Uiso 0.744(8) 1 calc R U P B 5
C3A_2 C 0.4084(5) 0.1718(3) 0.4991(3) 0.0355(9) Uani 0.744(8) 1 d . U P B 5
H3A_2 H 0.4240 0.0978 0.5621 0.043 Uiso 0.744(8) 1 calc R U P B 5
C4A_2 C 0.3069(5) 0.1804(4) 0.4475(4) 0.0390(9) Uani 0.744(8) 1 d . U P B 5
H4A_2 H 0.2537 0.1116 0.4741 0.047 Uiso 0.744(8) 1 calc R U P B 5
C5A_2 C 0.2819(3) 0.2896(6) 0.3565(4) 0.0354(9) Uani 0.744(8) 1 d . U P B 5
H5A_2 H 0.2110 0.2960 0.3219 0.043 Uiso 0.744(8) 1 calc R U P B 5
C6A_2 C 0.3609(5) 0.3891(4) 0.3166(3) 0.0290(8) Uani 0.744(8) 1 d . U P B 5
H6A_2 H 0.3439 0.4634 0.2543 0.035 Uiso 0.744(8) 1 calc R U P B 5
C7A_2 C 0.5544(5) 0.4843(4) 0.3267(4) 0.0504(10) Uani 0.744(8) 1 d . U P B 5
H71A_2 H 0.5861 0.4867 0.3946 0.076 Uiso 0.744(8) 1 calc R U P B 5
H71B_2 H 0.5021 0.5713 0.3010 0.076 Uiso 0.744(8) 1 calc R U P B 5
H71C_2 H 0.6333 0.4627 0.2577 0.076 Uiso 0.744(8) 1 calc R U P B 5
C1B_2 C 0.4895(16) 0.3533(17) 0.3847(17) 0.033(3) Uani 0.256(8) 1 d . U P B 6
C2B_2 C 0.4670(14) 0.2337(15) 0.4642(13) 0.034(3) Uani 0.256(8) 1 d . U P B 6
H2B_2 H 0.5273 0.1934 0.5128 0.040 Uiso 0.256(8) 1 calc R U P B 6
C3B_2 C 0.2817(10) 0.2272(16) 0.4043(13) 0.035(3) Uani 0.256(8) 1 d . U P B 6
H3B_2 H 0.2112 0.1842 0.4073 0.042 Uiso 0.256(8) 1 calc R U P B 6
C4B_2 C 0.3638(12) 0.1692(10) 0.4778(10) 0.034(3) Uani 0.256(8) 1 d . U P B 6
H4B_2 H 0.3502 0.0880 0.5355 0.041 Uiso 0.256(8) 1 calc R U P B 6
C5B_2 C 0.2995(14) 0.3453(16) 0.3274(10) 0.039(3) Uani 0.256(8) 1 d . U P B 6
H5B_2 H 0.2384 0.3843 0.2793 0.047 Uiso 0.256(8) 1 calc R U P B 6
C6B_2 C 0.4008(15) 0.4124(15) 0.3148(14) 0.038(3) Uani 0.256(8) 1 d . U P B 6
H6B_2 H 0.4097 0.4961 0.2602 0.046 Uiso 0.256(8) 1 calc R U P B 6
C7B_2 C 0.6072(17) 0.427(2) 0.358(2) 0.113(8) Uani 0.256(8) 1 d . U P B 6
H72A_2 H 0.5765 0.5226 0.3348 0.170 Uiso 0.256(8) 1 calc R U P B 6
H72B_2 H 0.6832 0.3969 0.2903 0.170 Uiso 0.256(8) 1 calc R U P B 6
H72C_2 H 0.6376 0.4077 0.4311 0.170 Uiso 0.256(8) 1 calc R U P B 6

loop_
_atom_site_aniso_label
_atom_site_aniso_U_11
_atom_site_aniso_U_22
_atom_site_aniso_U_33
_atom_site_aniso_U_23
_atom_site_aniso_U_13
_atom_site_aniso_U_12
Zn1 0.0541(2) 0.01715(16) 0.02502(18) -0.00601(12) -0.02392(15) 0.00158(14)
N1 0.0213(6) 0.0208(6) 0.0145(6) -0.0035(5) -0.0068(5) -0.0035(5)
C1A 0.0088(13) 0.0125(13) 0.0068(11) -0.0020(9) -0.0003(10) -0.0021(10)
C1B 0.0341(19) 0.0231(16) 0.0273(17) -0.0070(13) -0.0136(15) -0.0051(14)
C2 0.0360(9) 0.0200(8) 0.0186(7) -0.0055(6) -0.0092(7) -0.0068(7)
C3A 0.0314(16) 0.029(2) 0.0254(15) -0.0123(12) -0.0092(12) 0.0031(13)
C4A 0.0362(19) 0.0227(17) 0.0285(17) -0.0021(14) -0.0120(15) -0.0099(15)
C5A 0.0171(15) 0.027(3) 0.017(2) -0.0087(16) 0.0029(14) -0.0088(14)
C3B 0.038(3) 0.038(3) 0.054(3) -0.029(2) 0.020(2) -0.015(2)
C4B 0.042(3) 0.018(2) 0.034(2) -0.0136(19) -0.008(2) -0.005(2)
C5B 0.136(11) 0.031(4) 0.046(6) -0.010(5) -0.072(7) 0.008(7)
C6 0.0338(9) 0.0260(8) 0.0179(7) -0.0016(6) -0.0118(6) -0.0108(7)
C7 0.0728(14) 0.0327(10) 0.0203(8) 0.0021(7) -0.0207(9) -0.0207(9)
C8A 0.030(3) 0.0255(17) 0.029(3) -0.0096(15) -0.014(2) 0.0019(15)
C8B 0.036(5) 0.164(13) 0.038(5) -0.034(8) -0.020(4) -0.026(8)
C9 0.0242(8) 0.0190(7) 0.0158(7) -0.0009(6) -0.0085(6) -0.0023(6)
C10 0.0298(8) 0.0183(7) 0.0195(7) -0.0024(6) -0.0086(6) -0.0039(6)
C11 0.0438(10) 0.0204(8) 0.0282(9) -0.0063(7) -0.0106(8) -0.0054(7)
C12 0.0477(11) 0.0233(9) 0.0285(9) -0.0107(7) -0.0103(8) 0.0037(8)
C13 0.0319(9) 0.0313(9) 0.0239(8) -0.0064(7) -0.0036(7) 0.0074(7)
C14 0.0244(8) 0.0257(8) 0.0208(8) -0.0008(6) -0.0080(6) 0.0006(6)
C15 0.0227(8) 0.0399(10) 0.0290(9) -0.0030(7) -0.0042(7) -0.0072(7)
C16 0.0344(10) 0.0429(11) 0.0315(10) 0.0023(8) -0.0019(8) -0.0107(8)
C17 0.0252(10) 0.0784(17) 0.0456(12) -0.0067(11) -0.0101(9) -0.0067(10)
C18 0.0321(9) 0.0209(8) 0.0247(8) -0.0052(6) -0.0037(7) -0.0113(7)
C19 0.0303(9) 0.0353(10) 0.0380(10) -0.0088(8) -0.0065(8) -0.0116(8)
C20 0.0488(11) 0.0287(9) 0.0272(9) -0.0025(7) -0.0033(8) -0.0189(8)
C1A_2 0.0252(18) 0.0289(18) 0.0213(15) -0.0076(12) -0.0035(11) -0.0060(13)
C2A_2 0.0276(16) 0.0294(17) 0.0262(13) -0.0061(13) -0.0067(11) -0.0051(11)
C3A_2 0.039(2) 0.0308(14) 0.0346(15) -0.0093(11) -0.0027(13) -0.0106(13)
C4A_2 0.039(2) 0.0430(18) 0.037(2) -0.0161(14) -0.0019(13) -0.0148(15)
C5A_2 0.0291(14) 0.046(2) 0.037(2) -0.0172(16) -0.0046(14) -0.0147(16)
C6A_2 0.026(2) 0.0392(18) 0.0254(13) -0.0122(11) -0.0061(15) -0.0082(13)
C7A_2 0.055(2) 0.052(2) 0.0429(17) -0.0159(16) 0.0064(17) -0.0308(18)
C1B_2 0.026(4) 0.035(5) 0.037(5) -0.018(3) -0.002(3) -0.004(3)
C2B_2 0.027(4) 0.039(5) 0.043(5) -0.012(4) -0.015(3) -0.011(3)
C3B_2 0.027(4) 0.051(6) 0.036(6) -0.017(4) -0.011(4) -0.010(4)
C4B_2 0.029(5) 0.044(4) 0.039(5) -0.014(3) -0.013(3) -0.013(3)
C5B_2 0.031(5) 0.051(6) 0.035(5) -0.018(4) -0.003(4) -0.006(4)
C6B_2 0.029(5) 0.047(5) 0.038(4) -0.017(4) -0.003(4) -0.003(3)
C7B_2 0.060(7) 0.149(15) 0.151(18) -0.118(14) 0.046(8) -0.064(10)

loop_
_atom_type_symbol
_atom_type_description
_atom_type_scat_dispersion_real
_atom_type_scat_dispersion_imag
_atom_type_scat_source
C C 0.0181 0.0091 'International Tables Vol C Tables 4.2.6.8 and 6.1.1.4'
H H 0.0000 0.0000 'International Tables Vol C Tables 4.2.6.8 and 6.1.1.4'
N N 0.0311 0.0180 'International Tables Vol C Tables 4.2.6.8 and 6.1.1.4'
Zn Zn -1.5491 0.6778 'International Tables Vol C Tables 4.2.6.8 and 6.1.1.4'

loop_
_geom_angle_atom_site_label_1
_geom_angle_atom_site_label_2
_geom_angle_atom_site_label_3
_geom_angle
_geom_angle_site_symmetry_1
C1A Zn1 C1A 180.0 2_575
C1B Zn1 C1B 180.0 2_575
C1B N1 C9 120.29(17) .
C1B N1 C6 111.25(17) .
C9 N1 C6 124.41(12) .
C9 N1 C1A 119.76(14) .
C6 N1 C1A 111.22(14) .
N1 C1A C2 101.22(17) .
N1 C1A Zn1 107.01(14) .
C2 C1A Zn1 120.66(16) .
N1 C1B C2 102.8(2) .
N1 C1B Zn1 111.0(2) .
C2 C1B Zn1 115.3(2) .
C4A C2 C5A 117.0(3) .
C3B C2 C4B 114.5(3) .
C3B C2 C5B 114.0(6) .
C4B C2 C5B 107.5(5) .
C4A C2 C3A 106.4(2) .
C5A C2 C3A 109.2(3) .
C2 C5A C6 106.8(5) .
C6 C5B C2 111.3(8) .
C5B C6 N1 102.6(5) .
N1 C6 C8A 114.6(4) .
C5B C6 C7 116.5(5) .
N1 C6 C7 113.18(13) .
C8A C6 C7 110.7(3) .
C5B C6 C8B 111.8(7) .
N1 C6 C8B 110.2(5) .
C7 C6 C8B 102.8(6) .
N1 C6 C5A 100.1(3) .
C8A C6 C5A 109.0(3) .
C7 C6 C5A 108.5(3) .
C14 C9 C10 119.10(14) .
C14 C9 N1 120.43(14) .
C10 C9 N1 120.29(13) .
C11 C10 C9 119.19(15) .
C11 C10 C18 117.52(15) .
C9 C10 C18 123.27(14) .
C12 C11 C10 121.34(17) .
C13 C12 C11 119.76(16) .
C12 C13 C14 121.40(16) .
C13 C14 C9 119.17(16) .
C13 C14 C15 118.20(15) .
C9 C14 C15 122.55(15) .
C14 C15 C17 112.58(16) .
C14 C15 C16 111.01(15) .
C17 C15 C16 109.09(15) .
C10 C18 C19 111.43(14) .
C10 C18 C20 112.09(14) .
C19 C18 C20 109.78(14) .
C2A_2 C1A_2 C6A_2 118.6(4) .
C2A_2 C1A_2 C7A_2 118.8(4) .
C6A_2 C1A_2 C7A_2 122.6(4) .
C3A_2 C2A_2 C1A_2 120.6(4) .
C4A_2 C3A_2 C2A_2 120.2(3) .
C3A_2 C4A_2 C5A_2 120.2(3) .
C6A_2 C5A_2 C4A_2 119.8(3) .
C5A_2 C6A_2 C1A_2 120.6(4) .
C2B_2 C1B_2 C6B_2 117.6(15) .
C2B_2 C1B_2 C7B_2 127.7(15) .
C6B_2 C1B_2 C7B_2 114.6(16) .
C4B_2 C2B_2 C1B_2 124.5(12) .
C5B_2 C3B_2 C4B_2 120.4(10) .
C3B_2 C4B_2 C2B_2 116.5(10) .
C3B_2 C5B_2 C6B_2 123.6(12) .
C5B_2 C6B_2 C1B_2 117.3(15) .

loop_
_geom_bond_atom_site_label_1
_geom_bond_atom_site_label_2
_geom_bond_distance
_geom_bond_site_symmetry_2
Zn1 C1A 1.980(2) 2_575
Zn1 C1A 1.980(2) .
Zn1 C1B 2.002(3) 2_575
Zn1 C1B 2.002(3) .
N1 C1B 1.398(3) .
N1 C9 1.432(2) .
N1 C6 1.4908(18) .
N1 C1A 1.516(3) .
C1A C2 1.524(3) .
C1B C2 1.603(4) .
C2 C3B 1.425(5) .
C2 C4A 1.496(3) .
C2 C5A 1.518(9) .
C2 C4B 1.519(4) .
C2 C5B 1.584(12) .
C2 C3A 1.599(3) .
C5A C6 1.601(9) .
C5B C6 1.448(14) .
C6 C8A 1.500(11) .
C6 C7 1.523(2) .
C6 C8B 1.584(15) .
C9 C14 1.417(2) .
C9 C10 1.421(2) .
C10 C11 1.397(2) .
C10 C18 1.521(2) .
C11 C12 1.381(3) .
C12 C13 1.377(3) .
C13 C14 1.400(2) .
C14 C15 1.520(2) .
C15 C17 1.532(3) .
C15 C16 1.541(2) .
C18 C19 1.533(2) .
C18 C20 1.535(2) .
C1A_2 C2A_2 1.397(4) .
C1A_2 C6A_2 1.404(5) .
C1A_2 C7A_2 1.491(5) .
C2A_2 C3A_2 1.388(5) .
C3A_2 C4A_2 1.378(6) .
C4A_2 C5A_2 1.393(6) .
C5A_2 C6A_2 1.386(5) .
C1B_2 C2B_2 1.378(18) .
C1B_2 C6B_2 1.384(16) .
C1B_2 C7B_2 1.524(18) .
C2B_2 C4B_2 1.367(14) .
C3B_2 C5B_2 1.347(17) .
C3B_2 C4B_2 1.360(15) .
C5B_2 C6B_2 1.371(16) .
